data_7702603
loop_
_publ_author_name
'Seisenbaeva, Gulaim A.'
'Shevelkov, Andrei V.'
'Tegenfeldt, J\"orgen'
'Kloo, Lars'
'Drobot, Dmitrii V.'
'Kessler, Vadim G.'

_publ_section_title
;
 Homo- and hetero-metallic rhenium oxomethoxide complexes with a
 M4(&#x00B5;-O)2(&#x00B5;-OMe)4 planar core---a new family of metal
 alkoxides displaying a peculiar structural disorder. Preparation and
 X-ray single crystal study
;
_journal_issue 19
_journal_name_full 'Journal of the Chemical Society, Dalton Transactions'
_journal_page_first 2762
_journal_paper_doi 10.1039/b103287a
_journal_year 2001
_chemical_formula_sum 'C12 H36 Mo O18 Re3'
_chemical_formula_weight 1122.96
_space_group_IT_number 2
_space_group_name_Hall '-P 1'
_space_group_name_H-M_alt 'P -1'
_symmetry_cell_setting triclinic
_symmetry_space_group_name_H-M 'P -1'
_atom_sites_solution_hydrogens geom
_atom_sites_solution_primary direct
_atom_sites_solution_secondary difmap
_audit_creation_method SHELXL-97
_cell_angle_alpha 113.322(1)
_cell_angle_beta 93.355(1)
_cell_angle_gamma 92.754(1)
_cell_formula_units_Z 3
_cell_length_a 7.9141(4)
_cell_length_b 16.0535(8)
_cell_length_c 17.5938(9)
_cell_measurement_reflns_used 999(I>10sigma(I))
_cell_measurement_temperature 293(2)
_cell_measurement_theta_max 22.50
_cell_measurement_theta_min 1.40
_cell_volume 2042.93(18)
_computing_cell_refinement 'Bruker SMART'
_computing_data_collection 'Bruker SMART'
_computing_data_reduction 'Bruker SAINTPLUS'
_computing_molecular_graphics 'Bruker SHELXTL-NT'
_computing_publication_material 'Bruker SHELXTL-NT'
_computing_structure_refinement 'SHELXL-97 (Sheldrick, 1997)'
_computing_structure_solution 'SHELXS-97 (Sheldrick, 1990)'
_diffrn_ambient_temperature 293(2)
_diffrn_measured_fraction_theta_full 0.992
_diffrn_measured_fraction_theta_max 0.992
_diffrn_measurement_device_type 'Bruker SMART CCD 1K'
_diffrn_measurement_method 'SMART CCD'
_diffrn_radiation_monochromator graphite
_diffrn_radiation_source 'fine-focus sealed tube'
_diffrn_radiation_type MoK\a
_diffrn_radiation_wavelength 0.71069
_diffrn_reflns_av_R_equivalents 0.0551
_diffrn_reflns_av_sigmaI/netI 0.1075
_diffrn_reflns_limit_h_max 6
_diffrn_reflns_limit_h_min -8
_diffrn_reflns_limit_k_max 17
_diffrn_reflns_limit_k_min -16
_diffrn_reflns_limit_l_max 18
_diffrn_reflns_limit_l_min -15
_diffrn_reflns_number 8913
_diffrn_reflns_theta_full 22.50
_diffrn_reflns_theta_max 22.50
_diffrn_reflns_theta_min 1.39
_exptl_absorpt_coefficient_mu 4.606
_exptl_absorpt_correction_T_max 0.3922
_exptl_absorpt_correction_T_min 0.1199
_exptl_crystal_colour black
_exptl_crystal_density_diffrn 2.739
_exptl_crystal_density_method 'not measured'
_exptl_crystal_description plate
_exptl_crystal_F_000 519
_exptl_crystal_size_max 0.80
_exptl_crystal_size_mid 0.45
_exptl_crystal_size_min 0.25
_refine_diff_density_max 2.765
_refine_diff_density_min -2.987
_refine_diff_density_rms 0.371
_refine_ls_extinction_coef 0.00021(7)
_refine_ls_extinction_expression Fc^*^==kFc[1+0.001xFc^2^\l^3^/sin(2\q)]^-1/4^
_refine_ls_extinction_method SHELXL
_refine_ls_goodness_of_fit_ref 0.897
_refine_ls_hydrogen_treatment mixed
_refine_ls_matrix_type full
_refine_ls_number_parameters 467
_refine_ls_number_reflns 5302
_refine_ls_number_restraints 1
_refine_ls_restrained_S_all 0.897
_refine_ls_R_factor_all 0.0953
_refine_ls_R_factor_gt 0.0685
_refine_ls_shift/su_max 0.011
_refine_ls_shift/su_mean 0.001
_refine_ls_structure_factor_coef Fsqd
_refine_ls_weighting_details 'calc w==1/[\s^2^(Fo^2^)+(0.1035P)^2^+0.0000P] where P==(Fo^2^+2Fc^2^)/3'
_refine_ls_weighting_scheme calc
_refine_ls_wR_factor_gt 0.1575
_refine_ls_wR_factor_ref 0.1632
_reflns_number_gt 3305
_reflns_number_total 5302
_reflns_threshold_expression >2sigma(I)
_cod_data_source_file b103287a.txt
_cod_data_source_block remos
_cod_depositor_comments
;
The following automatic conversions were performed:

data item '_symmetry_cell_setting' value 'Triclinic' was changed to
'triclinic' in accordance with the
/home/saulius/struct/COD-crude-data/automatic-downloads/DataCite-retrospective/RSC/depositions/lib/dictionaries/cif_core.dic
dictionary named 'cif_core.dic' version 2.4.2 last updated on
2011-04-26.

Automatic conversion script
Id: cif_fix_values 6909 2019-04-08 15:41:33Z antanas 
;
_cod_original_cell_volume 2042.95(30)
_cod_original_sg_symbol_H-M P-1
_cod_original_formula_sum 'C12 H36 Mo1.0 O18 Re3.0'
_cod_database_code 7702603

loop_
_symmetry_equiv_pos_as_xyz
'x, y, z'
'-x, -y, -z'

loop_
_atom_site_label
_atom_site_type_symbol
_atom_site_fract_x
_atom_site_fract_y
_atom_site_fract_z
_atom_site_U_iso_or_equiv
_atom_site_adp_type
_atom_site_occupancy
_atom_site_symmetry_multiplicity
_atom_site_calc_flag
_atom_site_refinement_flags
Re1 Re 0.41861(15) 0.15937(8) 0.04836(8) 0.0406(5) Uani 0.708(5) 1 d P
Mo1 Mo 0.41861(15) 0.15937(8) 0.04836(8) 0.0406(5) Uani 0.29 1 d P
Re2 Re 0.36647(13) -0.04528(7) -0.14875(7) 0.0388(5) Uani 0.828(5) 1 d P
Mo2 Mo 0.36647(13) -0.04528(7) -0.14875(7) 0.0388(5) Uani 0.17 1 d P
Re3 Re 0.20044(14) 0.31171(7) 0.79420(7) 0.0358(5) Uani 0.693(5) 1 d P
Mo3 Mo 0.20044(14) 0.31171(7) 0.79420(7) 0.0358(5) Uani 0.31 1 d P
Re4 Re -0.00796(13) 0.46278(7) 0.73393(7) 0.0368(5) Uani 0.804(5) 1 d P
Mo4 Mo -0.00796(13) 0.46278(7) 0.73393(7) 0.0368(5) Uani 0.20 1 d P
Re5 Re 0.10213(15) 0.33109(8) 0.51844(7) 0.0365(5) Uani 0.615(5) 1 d P
Mo5 Mo 0.10213(15) 0.33109(8) 0.51844(7) 0.0365(5) Uani 0.39 1 d P
Re6 Re 0.30402(13) 0.17858(7) 0.57963(7) 0.0404(5) Uani 0.873(5) 1 d P
Mo6 Mo 0.30402(13) 0.17858(7) 0.57963(7) 0.0404(5) Uani 0.13 1 d P
O1 O 0.073(2) 0.3976(11) 0.6301(13) 0.070(7) Uani 1 1 d .
O2 O 0.419(2) 0.0528(10) -0.0498(12) 0.065(6) Uani 1 1 d .
O3 O 0.068(2) 0.2084(10) 0.5309(11) 0.054(5) Uani 1 1 d .
O4 O 0.212(2) 0.2410(12) 0.6768(11) 0.055(5) Uani 1 1 d .
O5 O 0.215(2) 0.4329(12) 0.5102(12) 0.068(6) Uani 1 1 d .
O6 O 0.134(2) 0.3854(13) 0.9093(12) 0.075(6) Uani 1 1 d .
O7 O 0.661(2) 0.1265(10) 0.0853(10) 0.050(5) Uani 1 1 d .
O8 O 0.210(2) 0.0662(13) 0.5683(11) 0.066(6) Uani 1 1 d .
O9 O 0.467(2) 0.0070(14) -0.2172(11) 0.069(6) Uani 1 1 d .
O10 O 0.505(2) 0.1839(12) 0.6200(15) 0.042(6) Uani 0.70 1 d P
O11 O 0.087(2) 0.5751(12) 0.7465(12) 0.069(6) Uani 1 1 d .
O12 O -0.209(2) 0.4562(12) 0.6957(14) 0.074(6) Uani 1 1 d .
O13 O 0.2331(19) 0.4326(10) 0.7788(11) 0.050(5) Uani 1 1 d .
O14 O 0.348(2) 0.1212(14) 0.4636(13) 0.073(6) Uani 1 1 d .
O15 O 0.524(2) 0.2279(12) -0.0032(11) 0.066(5) Uani 1 1 d .
O16 O 0.385(2) 0.0840(11) 0.1188(11) 0.058(5) Uani 1 1 d .
O17 O 0.182(2) 0.2605(15) 0.4045(13) 0.082(7) Uani 1 1 d .
O18 O 0.210(2) 0.1680(12) 0.0398(11) 0.061(5) Uani 1 1 d .
O19 O 0.161(2) -0.0256(13) -0.1503(10) 0.058(5) Uani 1 1 d .
O20 O 0.351(2) -0.1586(12) -0.2444(13) 0.069(6) Uani 1 1 d .
O21 O -0.0401(19) 0.3462(10) 0.7550(10) 0.049(5) Uani 1 1 d .
O22 O 0.089(2) 0.2101(12) 0.8067(12) 0.062(5) Uani 1 1 d .
O23 O -0.103(2) 0.3279(13) 0.4853(14) 0.085(7) Uani 1 1 d .
O24 O 0.457(3) 0.2679(13) 0.1503(14) 0.088(7) Uani 1 1 d .
O25 O -0.047(3) 0.5236(13) 0.8511(12) 0.073(6) Uani 1 1 d .
O26 O 0.3415(19) 0.2975(10) 0.5611(11) 0.049(5) Uani 1 1 d .
O27 O 0.412(2) 0.3124(12) 0.8168(13) 0.068(6) Uani 1 1 d .
C1 C 0.233(3) 0.0284(17) 0.111(2) 0.069(9) Uani 1 1 d .
H1A H 0.2435 -0.0001 0.1498 0.104 Uiso 1 1 calc R
H1B H 0.2151 -0.0175 0.0558 0.104 Uiso 1 1 calc R
H1C H 0.1380 0.0654 0.1230 0.104 Uiso 1 1 calc R
C2 C 0.128(4) 0.0428(19) 0.6318(19) 0.071(9) Uani 1 1 d .
H2A H 0.0903 -0.0208 0.6086 0.107 Uiso 1 1 calc R
H2B H 0.0314 0.0782 0.6489 0.107 Uiso 1 1 calc R
H2C H 0.2076 0.0558 0.6788 0.107 Uiso 1 1 calc R
C3 C 0.170(3) 0.5980(19) 0.6797(18) 0.063(8) Uani 1 1 d .
H3A H 0.2078 0.6615 0.7020 0.095 Uiso 1 1 calc R
H3B H 0.0893 0.5843 0.6329 0.095 Uiso 1 1 calc R
H3C H 0.2662 0.5624 0.6625 0.095 Uiso 1 1 calc R
C4 C 0.515(4) 0.1020(16) -0.196(2) 0.088(11) Uani 1 1 d .
H4A H 0.5640 0.1091 -0.2415 0.132 Uiso 1 1 calc R
H4B H 0.5968 0.1242 -0.1482 0.132 Uiso 1 1 calc R
H4C H 0.4162 0.1360 -0.1827 0.132 Uiso 1 1 calc R
C5 C 0.388(3) 0.4619(18) 0.7579(19) 0.065(8) Uani 1 1 d .
H5A H 0.4811 0.4426 0.7828 0.098 Uiso 1 1 calc R
H5B H 0.3974 0.5271 0.7780 0.098 Uiso 1 1 calc R
H5C H 0.3915 0.4361 0.6987 0.098 Uiso 1 1 calc R
C6 C 0.808(3) 0.1901(18) 0.106(2) 0.079(10) Uani 1 1 d .
H6A H 0.9046 0.1639 0.1208 0.118 Uiso 1 1 calc R
H6B H 0.7878 0.2451 0.1515 0.118 Uiso 1 1 calc R
H6C H 0.8305 0.2035 0.0586 0.118 Uiso 1 1 calc R
C7 C 0.260(4) 0.447(2) 0.439(2) 0.081(10) Uani 1 1 d .
H7A H 0.3153 0.5075 0.4558 0.121 Uiso 1 1 calc R
H7B H 0.1599 0.4414 0.4031 0.121 Uiso 1 1 calc R
H7C H 0.3367 0.4032 0.4093 0.121 Uiso 1 1 calc R
C8 C -0.096(3) 0.1822(17) 0.5517(16) 0.052(7) Uani 1 1 d .
H8A H -0.1855 0.2011 0.5242 0.078 Uiso 1 1 calc R
H8B H -0.1030 0.2108 0.6106 0.078 Uiso 1 1 calc R
H8C H -0.1091 0.1173 0.5341 0.078 Uiso 1 1 calc R
C9 C -0.077(5) 0.615(2) 0.893(2) 0.093(12) Uani 1 1 d .
H9A H -0.0914 0.6270 0.9503 0.139 Uiso 1 1 calc R
H9B H -0.1776 0.6279 0.8683 0.139 Uiso 1 1 calc R
H9C H 0.0184 0.6528 0.8903 0.139 Uiso 1 1 calc R
C10 C 0.373(5) 0.031(2) 0.4156(19) 0.091(11) Uani 1 1 d .
H10A H 0.3931 0.0242 0.3603 0.136 Uiso 1 1 calc R
H10B H 0.2744 -0.0073 0.4139 0.136 Uiso 1 1 calc R
H10C H 0.4702 0.0130 0.4395 0.136 Uiso 1 1 calc R
C11 C -0.200(3) 0.3251(19) 0.7853(19) 0.061(8) Uani 1 1 d .
H11A H -0.2935 0.3449 0.7611 0.092 Uiso 1 1 calc R
H11B H -0.1943 0.3560 0.8446 0.092 Uiso 1 1 calc R
H11C H -0.2167 0.2606 0.7699 0.092 Uiso 1 1 calc R
C12 C 0.360(4) 0.291(3) 0.222(2) 0.107(14) Uani 1 1 d .
H12A H 0.4054 0.3488 0.2634 0.161 Uiso 1 1 calc R
H12B H 0.3653 0.2452 0.2432 0.161 Uiso 1 1 calc R
H12C H 0.2434 0.2959 0.2056 0.161 Uiso 1 1 calc R
C13 C 0.228(3) 0.4673(16) 0.9642(16) 0.057(7) Uani 1 1 d .
H13A H 0.1757 0.4919 1.0154 0.085 Uiso 1 1 calc R
H13B H 0.2306 0.5107 0.9391 0.085 Uiso 1 1 calc R
H13C H 0.3425 0.4543 0.9748 0.085 Uiso 1 1 calc R
C14 C 0.094(4) 0.179(2) 0.3451(18) 0.089(11) Uani 1 1 d .
H14A H 0.1534 0.1574 0.2958 0.134 Uiso 1 1 calc R
H14B H -0.0189 0.1921 0.3318 0.134 Uiso 1 1 calc R
H14C H 0.0872 0.1340 0.3678 0.134 Uiso 1 1 calc R
C15 C 0.499(3) 0.3155(18) 0.5354(18) 0.069(10) Uani 1 1 d .
H15A H 0.5881 0.2952 0.5619 0.103 Uiso 1 1 calc R
H15B H 0.5193 0.3798 0.5504 0.103 Uiso 1 1 calc R
H15C H 0.4987 0.2840 0.4763 0.103 Uiso 1 1 calc R
C16 C 0.050(5) 0.201(2) 0.880(2) 0.088(11) Uani 1 1 d .
H16A H -0.0063 0.1420 0.8664 0.132 Uiso 1 1 calc R
H16B H -0.0244 0.2470 0.9089 0.132 Uiso 1 1 calc R
H16C H 0.1522 0.2083 0.9146 0.132 Uiso 1 1 calc R
C17 C 0.391(4) -0.167(3) -0.3263(17) 0.094(13) Uani 1 1 d .
H17A H 0.3735 -0.2295 -0.3645 0.140 Uiso 1 1 calc R
H17B H 0.5083 -0.1460 -0.3241 0.140 Uiso 1 1 calc R
H17C H 0.3195 -0.1308 -0.3446 0.140 Uiso 1 1 calc R
C18 C 0.563(4) 0.3238(15) 0.0219(18) 0.069(9) Uani 1 1 d .
H18A H 0.6193 0.3344 -0.0207 0.103 Uiso 1 1 calc R
H18B H 0.6359 0.3472 0.0724 0.103 Uiso 1 1 calc R
H18C H 0.4595 0.3541 0.0308 0.103 Uiso 1 1 calc R

loop_
_atom_site_aniso_label
_atom_site_aniso_U_11
_atom_site_aniso_U_22
_atom_site_aniso_U_33
_atom_site_aniso_U_23
_atom_site_aniso_U_13
_atom_site_aniso_U_12
Re1 0.0447(8) 0.0353(7) 0.0394(9) 0.0106(6) 0.0104(5) 0.0121(5)
Mo1 0.0447(8) 0.0353(7) 0.0394(9) 0.0106(6) 0.0104(5) 0.0121(5)
Re2 0.0390(7) 0.0373(7) 0.0358(8) 0.0095(5) 0.0055(5) 0.0068(4)
Mo2 0.0390(7) 0.0373(7) 0.0358(8) 0.0095(5) 0.0055(5) 0.0068(4)
Re3 0.0402(8) 0.0335(7) 0.0333(9) 0.0110(6) 0.0094(5) 0.0121(5)
Mo3 0.0402(8) 0.0335(7) 0.0333(9) 0.0110(6) 0.0094(5) 0.0121(5)
Re4 0.0404(7) 0.0329(7) 0.0364(8) 0.0112(5) 0.0092(5) 0.0122(5)
Mo4 0.0404(7) 0.0329(7) 0.0364(8) 0.0112(5) 0.0092(5) 0.0122(5)
Re5 0.0419(8) 0.0348(8) 0.0308(9) 0.0095(6) 0.0091(5) 0.0093(5)
Mo5 0.0419(8) 0.0348(8) 0.0308(9) 0.0095(6) 0.0091(5) 0.0093(5)
Re6 0.0410(7) 0.0362(7) 0.0417(9) 0.0106(5) 0.0136(5) 0.0150(5)
Mo6 0.0410(7) 0.0362(7) 0.0417(9) 0.0106(5) 0.0136(5) 0.0150(5)
O1 0.064(12) 0.055(12) 0.121(18) 0.051(12) 0.093(12) 0.030(9)
O2 0.070(13) 0.028(9) 0.087(16) 0.022(9) -0.035(10) -0.022(8)
O3 0.045(11) 0.036(10) 0.070(14) 0.008(9) 0.010(9) 0.014(8)
O4 0.047(11) 0.072(13) 0.061(13) 0.035(10) 0.048(9) 0.019(9)
O5 0.071(14) 0.058(12) 0.065(15) 0.012(11) 0.002(10) 0.010(10)
O6 0.077(14) 0.073(14) 0.060(14) 0.008(11) 0.047(10) -0.014(10)
O7 0.056(11) 0.039(10) 0.044(12) 0.006(8) 0.001(8) 0.011(8)
O8 0.054(12) 0.076(13) 0.055(14) 0.005(11) 0.022(9) 0.047(10)
O9 0.082(14) 0.107(17) 0.027(12) 0.033(11) 0.011(9) 0.016(12)
O10 0.004(10) 0.020(11) 0.098(19) 0.020(11) -0.017(10) 0.003(8)
O11 0.050(12) 0.066(13) 0.071(15) 0.000(11) 0.015(10) 0.033(9)
O12 0.045(12) 0.057(12) 0.126(19) 0.044(12) 0.000(11) 0.013(9)
O13 0.032(9) 0.041(10) 0.067(13) 0.009(9) 0.006(8) 0.014(7)
O14 0.069(13) 0.081(15) 0.085(16) 0.041(13) 0.058(11) 0.029(11)
O15 0.089(15) 0.059(13) 0.057(14) 0.028(10) 0.017(10) 0.017(10)
O16 0.037(10) 0.040(10) 0.083(15) 0.010(9) 0.003(9) 0.016(8)
O17 0.072(14) 0.095(17) 0.071(16) 0.021(13) 0.045(11) 0.001(11)
O18 0.056(12) 0.065(12) 0.073(14) 0.031(11) 0.048(10) 0.027(9)
O19 0.055(12) 0.091(14) 0.041(12) 0.038(10) 0.018(8) 0.021(10)
O20 0.062(13) 0.053(12) 0.086(17) 0.028(11) -0.023(10) -0.019(9)
O21 0.042(10) 0.039(10) 0.061(13) 0.012(9) 0.011(8) 0.017(7)
O22 0.056(12) 0.052(11) 0.061(15) 0.005(10) 0.004(9) 0.014(9)
O23 0.042(12) 0.079(14) 0.13(2) 0.038(13) -0.015(11) 0.017(10)
O24 0.114(18) 0.052(13) 0.088(18) 0.022(12) -0.001(13) -0.030(12)
O25 0.091(15) 0.068(13) 0.075(15) 0.035(12) 0.055(12) 0.034(11)
O26 0.037(10) 0.038(9) 0.066(13) 0.016(9) -0.002(8) 0.006(7)
O27 0.049(12) 0.052(11) 0.114(18) 0.044(11) 0.000(10) 0.004(9)
C1 0.046(18) 0.044(17) 0.11(3) 0.031(17) -0.002(16) -0.005(13)
C2 0.07(2) 0.054(19) 0.09(3) 0.018(17) 0.037(17) 0.000(14)
C3 0.065(19) 0.060(19) 0.07(2) 0.026(17) 0.047(16) 0.015(14)
C4 0.11(3) 0.011(14) 0.15(3) 0.042(17) 0.01(2) -0.014(14)
C5 0.049(18) 0.054(18) 0.09(2) 0.027(16) -0.001(15) -0.006(13)
C6 0.06(2) 0.046(18) 0.12(3) 0.025(18) 0.013(17) -0.022(14)
C7 0.09(3) 0.09(3) 0.08(3) 0.05(2) 0.015(19) 0.003(19)
C8 0.041(16) 0.055(17) 0.054(19) 0.016(14) 0.008(12) -0.008(12)
C9 0.15(3) 0.06(2) 0.07(3) 0.020(18) 0.07(2) 0.07(2)
C10 0.13(3) 0.07(2) 0.05(2) -0.006(18) 0.05(2) 0.03(2)
C11 0.034(15) 0.07(2) 0.09(2) 0.044(17) 0.014(14) 0.004(13)
C12 0.11(3) 0.13(3) 0.05(2) 0.00(2) 0.07(2) 0.03(2)
C13 0.071(19) 0.036(15) 0.044(19) -0.001(13) 0.003(13) -0.009(13)
C14 0.12(3) 0.07(2) 0.04(2) -0.015(17) 0.015(18) 0.01(2)
C15 0.023(14) 0.057(18) 0.10(2) 0.002(16) 0.022(14) -0.025(11)
C16 0.13(3) 0.07(2) 0.08(3) 0.05(2) -0.01(2) -0.03(2)
C17 0.08(2) 0.19(4) 0.032(19) 0.06(2) 0.054(16) 0.05(2)
C18 0.10(2) 0.022(15) 0.08(2) 0.013(15) 0.042(17) -0.016(13)

loop_
_atom_type_symbol
_atom_type_description
_atom_type_scat_dispersion_real
_atom_type_scat_dispersion_imag
_atom_type_scat_source
Re Re -1.0185 7.2310 'International Tables Vol C Tables 4.2.6.8 and 6.1.1.4'
Mo Mo -1.6832 0.6857 'International Tables Vol C Tables 4.2.6.8 and 6.1.1.4'
O O 0.0106 0.0060 'International Tables Vol C Tables 4.2.6.8 and 6.1.1.4'
C C 0.0033 0.0016 'International Tables Vol C Tables 4.2.6.8 and 6.1.1.4'
H H 0.0000 0.0000 'International Tables Vol C Tables 4.2.6.8 and 6.1.1.4'

loop_
_geom_angle_atom_site_label_1
_geom_angle_atom_site_label_2
_geom_angle_atom_site_label_3
_geom_angle
_geom_angle_site_symmetry_1
_geom_angle_site_symmetry_3
O18 Re1 O15 108.1(8) . .
O18 Re1 O2 95.3(8) . .
O15 Re1 O2 90.3(8) . .
O18 Re1 O24 93.9(9) . .
O15 Re1 O24 86.4(9) . .
O2 Re1 O24 170.8(9) . .
O18 Re1 O16 90.5(7) . .
O15 Re1 O16 161.0(7) . .
O2 Re1 O16 91.7(7) . .
O24 Re1 O16 88.7(8) . .
O18 Re1 O7 160.9(8) . .
O15 Re1 O7 90.8(7) . .
O2 Re1 O7 87.0(6) . .
O24 Re1 O7 84.4(8) . .
O16 Re1 O7 70.4(6) . .
O19 Re2 O2 92.8(8) . .
O19 Re2 O9 106.2(8) . .
O2 Re2 O9 96.7(8) . .
O19 Re2 O20 97.8(8) . .
O2 Re2 O20 167.8(7) . .
O9 Re2 O20 86.2(8) . .
O19 Re2 O7 94.1(7) . 2_655
O2 Re2 O7 89.3(7) . 2_655
O9 Re2 O7 158.5(7) . 2_655
O20 Re2 O7 84.0(7) . 2_655
O19 Re2 O16 163.5(8) . 2_655
O2 Re2 O16 82.6(7) . 2_655
O9 Re2 O16 90.1(8) . 2_655
O20 Re2 O16 85.6(7) . 2_655
O7 Re2 O16 70.1(7) 2_655 2_655
O27 Re3 O22 108.2(8) . .
O27 Re3 O4 93.7(9) . .
O22 Re3 O4 91.0(7) . .
O27 Re3 O6 99.0(9) . .
O22 Re3 O6 85.5(8) . .
O4 Re3 O6 167.3(8) . .
O27 Re3 O13 91.6(7) . .
O22 Re3 O13 159.9(7) . .
O4 Re3 O13 91.6(7) . .
O6 Re3 O13 87.6(7) . .
O27 Re3 O21 161.5(8) . .
O22 Re3 O21 90.3(7) . .
O4 Re3 O21 83.9(7) . .
O6 Re3 O21 84.0(8) . .
O13 Re3 O21 70.2(6) . .
O12 Re4 O11 106.0(8) . .
O12 Re4 O1 94.6(10) . .
O11 Re4 O1 96.0(8) . .
O12 Re4 O25 97.3(9) . .
O11 Re4 O25 84.6(8) . .
O1 Re4 O25 167.5(9) . .
O12 Re4 O21 94.2(8) . .
O11 Re4 O21 157.8(8) . .
O1 Re4 O21 91.2(7) . .
O25 Re4 O21 84.0(7) . .
O12 Re4 O13 164.0(8) . .
O11 Re4 O13 89.9(7) . .
O1 Re4 O13 82.4(8) . .
O25 Re4 O13 85.1(7) . .
O21 Re4 O13 70.2(6) . .
O23 Re5 O1 95.3(10) . .
O23 Re5 O5 106.9(9) . .
O1 Re5 O5 91.4(8) . .
O23 Re5 O17 95.9(10) . .
O1 Re5 O17 168.8(9) . .
O5 Re5 O17 84.9(8) . .
O23 Re5 O3 93.0(8) . .
O1 Re5 O3 92.2(7) . .
O5 Re5 O3 159.3(7) . .
O17 Re5 O3 87.8(8) . .
O23 Re5 O26 163.4(8) . .
O1 Re5 O26 86.2(7) . .
O5 Re5 O26 89.6(7) . .
O17 Re5 O26 83.2(8) . .
O3 Re5 O26 70.3(6) . .
O10 Re6 O4 97.3(10) . .
O10 Re6 O8 104.4(8) . .
O4 Re6 O8 94.6(7) . .
O10 Re6 O14 97.3(10) . .
O4 Re6 O14 164.5(8) . .
O8 Re6 O14 86.9(8) . .
O10 Re6 O26 94.2(8) . .
O4 Re6 O26 90.2(7) . .
O8 Re6 O26 160.0(7) . .
O14 Re6 O26 83.4(7) . .
O10 Re6 O3 164.4(8) . .
O4 Re6 O3 80.7(7) . .
O8 Re6 O3 91.2(7) . .
O14 Re6 O3 83.8(7) . .
O26 Re6 O3 70.4(6) . .
Re5 O1 Re4 167.0(12) . .
Re2 O2 Re1 166.2(10) . .
C8 O3 Re5 119.2(14) . .
C8 O3 Re6 121.8(16) . .
Re5 O3 Re6 109.6(7) . .
Re6 O4 Re3 159.1(10) . .
C7 O5 Re5 130.2(18) . .
C13 O6 Re3 122.4(15) . .
C6 O7 Mo2 119.2(17) . 2_655
C6 O7 Re2 119.2(17) . 2_655
Mo2 O7 Re2 0.00(7) 2_655 2_655
C6 O7 Re1 121.0(16) . .
Mo2 O7 Re1 111.2(8) 2_655 .
Re2 O7 Re1 111.2(8) 2_655 .
C2 O8 Re6 127.7(16) . .
C4 O9 Re2 127.0(18) . .
C3 O11 Re4 126.2(15) . .
C5 O13 Re3 122.4(15) . .
C5 O13 Re4 120.8(17) . .
Re3 O13 Re4 109.2(7) . .
C10 O14 Re6 129.7(19) . .
C18 O15 Re1 132.6(16) . .
C1 O16 Re1 123.1(16) . .
C1 O16 Mo2 121.3(15) . 2_655
Re1 O16 Mo2 108.2(8) . 2_655
C1 O16 Re2 121.3(15) . 2_655
Re1 O16 Re2 108.2(8) . 2_655
Mo2 O16 Re2 0.00(7) 2_655 2_655
C14 O17 Re5 123.3(18) . .
C17 O20 Re2 124(2) . .
C11 O21 Re4 120.0(14) . .
C11 O21 Re3 121.2(15) . .
Re4 O21 Re3 110.3(7) . .
C16 O22 Re3 128.7(17) . .
C12 O24 Re1 126(2) . .
C9 O25 Re4 126.6(19) . .
C15 O26 Re6 117.9(16) . .
C15 O26 Re5 123.5(18) . .
Re6 O26 Re5 109.5(7) . .

loop_
_geom_bond_atom_site_label_1
_geom_bond_atom_site_label_2
_geom_bond_distance
_geom_bond_site_symmetry_2
Re1 O18 1.664(17) .
Re1 O15 1.876(19) .
Re1 O2 1.891(17) .
Re1 O24 1.94(2) .
Re1 O16 2.067(19) .
Re1 O7 2.142(16) .
Re2 O19 1.668(16) .
Re2 O2 1.837(16) .
Re2 O9 1.907(19) .
Re2 O20 1.922(18) .
Re2 O7 2.035(17) 2_655
Re2 O16 2.189(16) 2_655
Re3 O27 1.691(17) .
Re3 O22 1.91(2) .
Re3 O4 1.936(17) .
Re3 O6 2.019(18) .
Re3 O13 2.070(17) .
Re3 O21 2.156(15) .
Re4 O12 1.674(17) .
Re4 O11 1.84(2) .
Re4 O1 1.881(16) .
Re4 O25 1.953(19) .
Re4 O21 2.054(17) .
Re4 O13 2.169(15) .
Re5 O23 1.683(18) .
Re5 O1 1.863(19) .
Re5 O5 1.88(2) .
Re5 O17 2.032(19) .
Re5 O3 2.071(17) .
Re5 O26 2.165(15) .
Re6 O10 1.687(17) .
Re6 O4 1.822(15) .
Re6 O8 1.85(2) .
Re6 O14 1.940(19) .
Re6 O26 2.069(16) .
Re6 O3 2.161(16) .
O3 C8 1.46(3) .
O5 C7 1.43(3) .
O6 C13 1.43(3) .
O7 C6 1.44(3) .
O7 Mo2 2.035(17) 2_655
O7 Re2 2.035(17) 2_655
O8 C2 1.48(3) .
O9 C4 1.44(3) .
O11 C3 1.54(3) .
O13 C5 1.41(3) .
O14 C10 1.39(3) .
O15 C18 1.44(3) .
O16 C1 1.43(3) .
O16 Mo2 2.189(16) 2_655
O16 Re2 2.189(16) 2_655
O17 C14 1.43(3) .
O20 C17 1.45(3) .
O21 C11 1.48(3) .
O22 C16 1.40(3) .
O24 C12 1.44(3) .
O25 C9 1.40(3) .
O26 C15 1.41(3) .
